data_1542460
loop_
_publ_author_name
'Beliaev, Nikolai'
'Slepukhin, Pavel'

_publ_section_title
;
 Crystal structure of
 dimethyl[(<i>E</i>)-2-(1-methyl-5-nitro-1<i>H</i>-imidazol-4-yl)ethenyl]amine
;
_journal_issue 1
_journal_name_full IUCrData
_journal_page_first x152488
_journal_paper_doi 10.1107/S2414314615024888
_journal_volume 1
_journal_year 2016
_chemical_formula_moiety 'C8 H12 N4 O2'
_chemical_formula_sum 'C8 H12 N4 O2'
_chemical_formula_weight 196.22
_chemical_name_systematic
;
Dimethyl[(<i>E</i>)-2-(1-methyl-5-nitro-1<i>H</i>-imidazol-4-yl)ethenyl]amine
;
_space_group_IT_number 14
_symmetry_cell_setting monoclinic
_symmetry_space_group_name_Hall '-P 2ybc'
_symmetry_space_group_name_H-M 'P 1 21/c 1'
_atom_sites_solution_hydrogens geom
_atom_sites_solution_primary direct
_atom_sites_solution_secondary difmap
_audit_creation_method SHELXL-97
_cell_angle_alpha 90.00
_cell_angle_beta 96.604(8)
_cell_angle_gamma 90.00
_cell_formula_units_Z 8
_cell_length_a 10.5015(12)
_cell_length_b 23.561(3)
_cell_length_c 7.7533(6)
_cell_measurement_reflns_used 1523
_cell_measurement_temperature 295(2)
_cell_measurement_theta_max 26.37
_cell_measurement_theta_min 2.78
_cell_volume 1905.6(4)
_computing_cell_refinement
;
CrysAlis CCD (Oxford Diffraction, 2006)
;
_computing_data_collection
;
CrysAlis CCD (Oxford Diffraction, 2006)
;
_computing_data_reduction
;
CrysAlis RED (Oxford Diffraction, 2006)
;
_computing_molecular_graphics
;
Mercury (Macrae <i>et al.</i>,  2008)
;
_computing_publication_material
;
SHELXTL (Sheldrick, 2008) and PLATON (Spek, 2009)
;
_computing_structure_refinement
;
SHELXL-97 (Sheldrick, 2008)
;
_computing_structure_solution
;
SHELXS-97 (Sheldrick, 2008)
;
_diffrn_ambient_temperature 295(2)
_diffrn_measured_fraction_theta_full 0.993
_diffrn_measured_fraction_theta_max 0.992
_diffrn_measurement_device_type 'Oxford Diffraction Xcalibur S CCD'
_diffrn_measurement_method omega
_diffrn_radiation_monochromator graphite
_diffrn_radiation_source 'fine-focus sealed tube'
_diffrn_radiation_type MoK\a
_diffrn_radiation_wavelength 0.71073
_diffrn_reflns_av_R_equivalents 0.0375
_diffrn_reflns_av_sigmaI/netI 0.0802
_diffrn_reflns_limit_h_max 13
_diffrn_reflns_limit_h_min -13
_diffrn_reflns_limit_k_max 29
_diffrn_reflns_limit_k_min -28
_diffrn_reflns_limit_l_max 6
_diffrn_reflns_limit_l_min -9
_diffrn_reflns_number 10647
_diffrn_reflns_theta_full 26.00
_diffrn_reflns_theta_max 26.37
_diffrn_reflns_theta_min 2.78
_diffrn_standards_decay_% 0
_diffrn_standards_interval_count 0
_diffrn_standards_interval_time 0
_diffrn_standards_number 0
_exptl_absorpt_coefficient_mu 0.102
_exptl_absorpt_correction_type none
_exptl_crystal_colour red
_exptl_crystal_density_diffrn 1.368
_exptl_crystal_density_method 'not measured'
_exptl_crystal_description prism
_exptl_crystal_F_000 832
_exptl_crystal_size_max 0.25
_exptl_crystal_size_mid 0.20
_exptl_crystal_size_min 0.15
_refine_diff_density_max 0.144
_refine_diff_density_min -0.121
_refine_ls_extinction_coef 0.00217(15)
_refine_ls_extinction_expression Fc^*^=kFc[1+0.001xFc^2^\l^3^/sin(2\q)]^-1/4^
_refine_ls_extinction_method SHELXL
_refine_ls_goodness_of_fit_ref 1.003
_refine_ls_hydrogen_treatment mixed
_refine_ls_matrix_type full
_refine_ls_number_parameters 284
_refine_ls_number_reflns 3875
_refine_ls_number_restraints 0
_refine_ls_restrained_S_all 1.003
_refine_ls_R_factor_all 0.1139
_refine_ls_R_factor_gt 0.0379
_refine_ls_shift/su_max 0.000
_refine_ls_shift/su_mean 0.000
_refine_ls_structure_factor_coef Fsqd
_refine_ls_weighting_details 'calc w=1/[\s^2^(Fo^2^)+(0.0160P)^2^] where P=(Fo^2^+2Fc^2^)/3'
_refine_ls_weighting_scheme calc
_refine_ls_wR_factor_gt 0.0619
_refine_ls_wR_factor_ref 0.0655
_reflns_number_gt 1523
_reflns_number_total 3875
_reflns_threshold_expression >2sigma(I)
_cod_data_source_file su5263sup1.cif
_cod_data_source_block I
_cod_depositor_comments 'Adding full bibliography for 1542460.cif.'
_cod_original_cell_volume 1905.6(3)
_cod_original_sg_symbol_H-M 'P 21/c'
_cod_database_code 1542460
_cod_database_fobs_code 1542460

loop_
_symmetry_equiv_pos_as_xyz
'x, y, z'
'-x, y+1/2, -z+1/2'
'-x, -y, -z'
'x, -y-1/2, z-1/2'

loop_
_atom_site_type_symbol
_atom_site_label
_atom_site_fract_x
_atom_site_fract_y
_atom_site_fract_z
_atom_site_U_iso_or_equiv
_atom_site_adp_type
_atom_site_calc_flag
_atom_site_refinement_flags
_atom_site_occupancy
_atom_site_symmetry_multiplicity
N N1 0.44977(16) 0.40312(6) 0.2065(2) 0.0497(5) Uani d . 1 1
N N1A 1.04292(17) -0.01495(7) 0.7905(2) 0.0531(5) Uani d . 1 1
O O1A 0.80215(14) -0.03162(6) 0.6211(2) 0.0983(6) Uani d . 1 1
C C1A 1.02942(19) -0.07638(7) 0.7864(2) 0.0718(6) Uani d . 1 1
H H1AA 1.1008 -0.0933 0.8564 0.108 Uiso calc R 1 1
H H1AB 1.0273 -0.0895 0.6689 0.108 Uiso calc R 1 1
H H1AC 0.9512 -0.0869 0.8312 0.108 Uiso calc R 1 1
O O2A 0.78287(14) 0.05713(6) 0.56123(18) 0.0818(5) Uani d . 1 1
N N2A 1.02826(16) 0.23407(8) 0.7367(2) 0.0608(5) Uani d . 1 1
C C2A 1.1448(2) 0.01246(9) 0.8654(3) 0.0615(6) Uani d . 1 1
N N3A 1.14002(15) 0.06755(7) 0.8499(2) 0.0587(5) Uani d . 1 1
C C3A 0.9826(2) 0.13453(8) 0.7150(3) 0.0510(6) Uani d . 1 1
C C4A 1.02459(18) 0.07855(7) 0.7556(2) 0.0454(5) Uani d . 1 1
N N4A 0.84503(18) 0.01685(7) 0.6297(2) 0.0619(5) Uani d . 1 1
C C5A 0.96365(19) 0.02736(8) 0.7181(2) 0.0471(5) Uani d . 1 1
C C6A 1.12128(19) 0.27801(8) 0.7863(3) 0.0796(7) Uani d . 1 1
H H6AA 1.1992 0.2611 0.8394 0.119 Uiso calc R 1 1
H H6AB 1.0881 0.3033 0.8672 0.119 Uiso calc R 1 1
H H6AC 1.1384 0.2988 0.6850 0.119 Uiso calc R 1 1
C C7A 0.9047(2) 0.25138(8) 0.6542(3) 0.0795(8) Uani d . 1 1
H H7AA 0.8388 0.2348 0.7140 0.119 Uiso calc R 1 1
H H7AB 0.8947 0.2389 0.5355 0.119 Uiso calc R 1 1
H H7AC 0.8981 0.2920 0.6580 0.119 Uiso calc R 1 1
C C8A 1.0565(2) 0.17934(9) 0.7605(3) 0.0511(6) Uani d . 1 1
O O1 0.66579(13) 0.42352(6) 0.43092(17) 0.0828(5) Uani d . 1 1
C C1 0.46003(19) 0.46466(8) 0.2120(2) 0.0690(7) Uani d . 1 1
H H1A 0.3908 0.4810 0.1365 0.104 Uiso calc R 1 1
H H1B 0.5402 0.4760 0.1745 0.104 Uiso calc R 1 1
H H1C 0.4559 0.4776 0.3286 0.104 Uiso calc R 1 1
O O2 0.71826(12) 0.33445(6) 0.43022(17) 0.0716(4) Uani d . 1 1
N N2 0.49194(15) 0.15456(7) 0.21675(19) 0.0565(5) Uani d . 1 1
C C2 0.3544(2) 0.37399(10) 0.1211(3) 0.0557(6) Uani d . 1 1
N N3 0.36672(15) 0.31899(7) 0.12659(19) 0.0540(5) Uani d . 1 1
C C3 0.5290(2) 0.25429(8) 0.2591(3) 0.0490(6) Uani d . 1 1
C C4 0.48305(17) 0.30967(7) 0.2234(2) 0.0436(5) Uani d . 1 1
N N4 0.64519(17) 0.37394(7) 0.3824(2) 0.0553(5) Uani d . 1 1
C C5 0.53483(19) 0.36189(8) 0.2743(2) 0.0440(5) Uani d . 1 1
C C6 0.4020(2) 0.11081(8) 0.1539(3) 0.0760(7) Uani d . 1 1
H H6A 0.3369 0.1268 0.0710 0.114 Uiso calc R 1 1
H H6B 0.3630 0.0952 0.2495 0.114 Uiso calc R 1 1
H H6C 0.4463 0.0813 0.0995 0.114 Uiso calc R 1 1
C C7 0.60698(19) 0.13755(8) 0.3232(2) 0.0726(7) Uani d . 1 1
H H7A 0.6803 0.1529 0.2759 0.109 Uiso calc R 1 1
H H7B 0.6125 0.0969 0.3254 0.109 Uiso calc R 1 1
H H7C 0.6049 0.1515 0.4391 0.109 Uiso calc R 1 1
C C8 0.4624(2) 0.20899(9) 0.1940(3) 0.0494(6) Uani d . 1 1
H H2 0.2798(15) 0.3923(6) 0.0652(19) 0.048(5) Uiso d . 1 1
H H2A 1.2150(16) -0.0078(6) 0.927(2) 0.064(6) Uiso d . 1 1
H H8A 1.1417(15) 0.1740(6) 0.8116(19) 0.057(6) Uiso d . 1 1
H H3A 0.9011(15) 0.1399(6) 0.6555(19) 0.054(6) Uiso d . 1 1
H H8 0.3814(15) 0.2149(6) 0.1173(19) 0.049(5) Uiso d . 1 1
H H3 0.6049(15) 0.2509(6) 0.3238(19) 0.053(6) Uiso d . 1 1

loop_
_atom_site_aniso_label
_atom_site_aniso_U_11
_atom_site_aniso_U_22
_atom_site_aniso_U_33
_atom_site_aniso_U_12
_atom_site_aniso_U_13
_atom_site_aniso_U_23
N1 0.0538(11) 0.0434(11) 0.0506(11) 0.0017(10) 0.0003(9) 0.0025(9)
N1A 0.0560(12) 0.0434(11) 0.0594(12) 0.0008(10) 0.0038(10) 0.0030(9)
O1A 0.0962(13) 0.0684(10) 0.1209(14) -0.0340(9) -0.0282(10) 0.0003(10)
C1A 0.0934(17) 0.0440(14) 0.0788(16) -0.0007(12) 0.0138(13) 0.0044(13)
O2A 0.0665(10) 0.0818(11) 0.0895(12) -0.0025(9) -0.0231(9) 0.0131(9)
N2A 0.0581(13) 0.0494(12) 0.0741(13) 0.0052(10) 0.0046(11) 0.0024(10)
C2A 0.0515(15) 0.0555(16) 0.0745(17) 0.0045(13) -0.0050(13) 0.0077(14)
N3A 0.0482(11) 0.0517(11) 0.0727(12) 0.0015(9) -0.0082(9) 0.0051(10)
C3A 0.0460(16) 0.0481(15) 0.0568(15) 0.0001(12) -0.0038(13) 0.0024(11)
C4A 0.0420(13) 0.0476(13) 0.0464(13) -0.0023(11) 0.0045(11) 0.0032(11)
N4A 0.0610(14) 0.0622(13) 0.0594(13) -0.0089(11) -0.0062(11) 0.0008(11)
C5A 0.0440(13) 0.0477(14) 0.0483(14) -0.0026(12) -0.0003(11) 0.0006(11)
C6A 0.0816(17) 0.0568(15) 0.1014(18) -0.0096(13) 0.0145(15) -0.0051(13)
C7A 0.0725(18) 0.0775(18) 0.0875(17) 0.0255(13) 0.0043(15) 0.0161(13)
C8A 0.0484(15) 0.0473(15) 0.0570(15) 0.0094(12) 0.0035(12) 0.0023(12)
O1 0.0893(12) 0.0601(9) 0.0920(12) -0.0178(8) -0.0203(9) -0.0156(9)
C1 0.0809(16) 0.0462(14) 0.0779(16) 0.0007(11) 0.0001(13) 0.0059(12)
O2 0.0562(9) 0.0739(10) 0.0796(10) 0.0090(8) -0.0139(8) -0.0015(8)
N2 0.0629(12) 0.0424(12) 0.0633(12) 0.0028(9) 0.0032(10) 0.0003(10)
C2 0.0483(15) 0.0629(16) 0.0535(15) 0.0034(13) -0.0048(12) 0.0048(13)
N3 0.0531(11) 0.0482(11) 0.0583(11) 0.0049(8) -0.0036(9) 0.0007(9)
C3 0.0437(15) 0.0555(16) 0.0470(14) 0.0015(12) 0.0013(12) -0.0002(12)
C4 0.0455(14) 0.0485(13) 0.0363(12) 0.0022(11) 0.0030(10) 0.0028(11)
N4 0.0538(12) 0.0571(13) 0.0534(12) -0.0025(10) 0.0000(10) -0.0006(10)
C5 0.0425(13) 0.0466(14) 0.0413(13) -0.0020(11) -0.0014(11) -0.0022(11)
C6 0.0903(18) 0.0578(15) 0.0823(16) -0.0160(13) 0.0199(15) -0.0092(13)
C7 0.0865(18) 0.0634(16) 0.0663(15) 0.0184(12) 0.0015(14) 0.0055(12)
C8 0.0527(15) 0.0493(15) 0.0463(14) 0.0022(12) 0.0061(12) -0.0010(11)

loop_
_atom_type_symbol
_atom_type_description
_atom_type_scat_dispersion_real
_atom_type_scat_dispersion_imag
_atom_type_scat_source
C C 0.0033 0.0016 'International Tables Vol C Tables 4.2.6.8 and 6.1.1.4'
H H 0.0000 0.0000 'International Tables Vol C Tables 4.2.6.8 and 6.1.1.4'
N N 0.0061 0.0033 'International Tables Vol C Tables 4.2.6.8 and 6.1.1.4'
O O 0.0106 0.0060 'International Tables Vol C Tables 4.2.6.8 and 6.1.1.4'

loop_
_geom_angle_atom_site_label_1
_geom_angle_atom_site_label_2
_geom_angle_atom_site_label_3
_geom_angle
C2 N1 C5 104.14(17)
C2 N1 C1 125.41(17)
C5 N1 C1 130.33(17)
C2A N1A C5A 104.22(18)
C2A N1A C1A 124.50(17)
C5A N1A C1A 131.23(18)
N1A C1A H1AA 109.5
N1A C1A H1AB 109.5
H1AA C1A H1AB 109.5
N1A C1A H1AC 109.5
H1AA C1A H1AC 109.5
H1AB C1A H1AC 109.5
C8A N2A C7A 120.78(18)
C8A N2A C6A 121.61(18)
C7A N2A C6A 117.57(18)
N3A C2A N1A 115.10(19)
N3A C2A H2A 124.1(10)
N1A C2A H2A 120.8(10)
C2A N3A C4A 105.09(16)
C8A C3A C4A 121.5(2)
C8A C3A H3A 119.8(9)
C4A C3A H3A 118.7(9)
N3A C4A C5A 107.95(15)
N3A C4A C3A 122.03(17)
C5A C4A C3A 130.00(18)
O1A N4A O2A 121.28(18)
O1A N4A C5A 120.07(17)
O2A N4A C5A 118.65(17)
N4A C5A N1A 122.98(18)
N4A C5A C4A 129.37(18)
N1A C5A C4A 107.64(16)
N2A C6A H6AA 109.5
N2A C6A H6AB 109.5
H6AA C6A H6AB 109.5
N2A C6A H6AC 109.5
H6AA C6A H6AC 109.5
H6AB C6A H6AC 109.5
N2A C7A H7AA 109.5
N2A C7A H7AB 109.5
H7AA C7A H7AB 109.5
N2A C7A H7AC 109.5
H7AA C7A H7AC 109.5
H7AB C7A H7AC 109.5
N2A C8A C3A 128.1(2)
N2A C8A H8A 111.9(9)
C3A C8A H8A 120.0(9)
N1 C1 H1A 109.5
N1 C1 H1B 109.5
H1A C1 H1B 109.5
N1 C1 H1C 109.5
H1A C1 H1C 109.5
H1B C1 H1C 109.5
C8 N2 C7 120.89(17)
C8 N2 C6 120.77(17)
C7 N2 C6 117.89(17)
N3 C2 N1 115.58(19)
N3 C2 H2 122.6(9)
N1 C2 H2 121.8(9)
C2 N3 C4 104.80(16)
C8 C3 C4 120.7(2)
C8 C3 H3 122.0(10)
C4 C3 H3 117.2(10)
N3 C4 C5 107.98(15)
N3 C4 C3 121.21(17)
C5 C4 C3 130.78(17)
O2 N4 O1 122.57(17)
O2 N4 C5 118.48(17)
O1 N4 C5 118.93(17)
N4 C5 N1 123.21(17)
N4 C5 C4 129.14(18)
N1 C5 C4 107.50(16)
N2 C6 H6A 109.5
N2 C6 H6B 109.5
H6A C6 H6B 109.5
N2 C6 H6C 109.5
H6A C6 H6C 109.5
H6B C6 H6C 109.5
N2 C7 H7A 109.5
N2 C7 H7B 109.5
H7A C7 H7B 109.5
N2 C7 H7C 109.5
H7A C7 H7C 109.5
H7B C7 H7C 109.5
N2 C8 C3 128.0(2)
N2 C8 H8 112.8(8)
C3 C8 H8 119.3(8)

loop_
_geom_bond_atom_site_label_1
_geom_bond_atom_site_label_2
_geom_bond_distance
N1 C2 1.327(2)
N1 C5 1.382(2)
N1 C1 1.4543(19)
N1A C2A 1.325(2)
N1A C5A 1.376(2)
N1A C1A 1.4544(19)
O1A N4A 1.2264(17)
C1A H1AA 0.9600
C1A H1AB 0.9600
C1A H1AC 0.9600
O2A N4A 1.2365(17)
N2A C8A 1.331(2)
N2A C7A 1.438(2)
N2A C6A 1.445(2)
C2A N3A 1.304(2)
C2A H2A 0.959(15)
N3A C4A 1.3665(19)
C3A C8A 1.334(2)
C3A C4A 1.415(2)
C3A H3A 0.933(14)
C4A C5A 1.380(2)
N4A C5A 1.374(2)
C6A H6AA 0.9600
C6A H6AB 0.9600
C6A H6AC 0.9600
C7A H7AA 0.9600
C7A H7AB 0.9600
C7A H7AC 0.9600
C8A H8A 0.944(14)
O1 N4 1.2387(17)
C1 H1A 0.9600
C1 H1B 0.9600
C1 H1C 0.9600
O2 N4 1.2355(17)
N2 C8 1.326(2)
N2 C7 1.4393(19)
N2 C6 1.444(2)
C2 N3 1.303(2)
C2 H2 0.954(14)
N3 C4 1.3760(19)
C3 C8 1.342(2)
C3 C4 1.408(2)
C3 H3 0.895(14)
C4 C5 1.384(2)
N4 C5 1.379(2)
C6 H6A 0.9600
C6 H6B 0.9600
C6 H6C 0.9600
C7 H7A 0.9600
C7 H7B 0.9600
C7 H7C 0.9600
C8 H8 0.990(14)

loop_
_geom_hbond_atom_site_label_D
_geom_hbond_atom_site_label_H
_geom_hbond_atom_site_label_A
_geom_hbond_site_symmetry_A
_geom_hbond_distance_DH
_geom_hbond_distance_HA
_geom_hbond_distance_DA
_geom_hbond_angle_DHA
C2 H2 O1A 2_655 0.954(15) 2.399(15) 3.235(3) 146.0(10)
C2A H2A O1 2_746 0.958(16) 2.254(15) 3.181(3) 162.0(10)
C6 H6B O1A 3_656 0.96 2.58 3.461(3) 153
